data_7041831
loop_
_publ_author_name
'Maia, P I da S'
'Carneiro, Z. A.'
'Lopes, C. D.'
'Oliveira, C. G.'
'Silva, J. S.'
'de Albuquerque, S.'
'Hagenbach, A.'
'Gust, R.'
'Deflon, V. M.'
'Abram, U.'

_publ_section_title
;
 Organometallic gold(iii) complexes with hybrid SNS-donating
 thiosemicarbazone ligands: cytotoxicity and anti-Trypanosoma cruzi
 activity.
;
_journal_issue 8
_journal_name_full 'Dalton transactions (Cambridge, England : 2003)'
_journal_page_first 2559
_journal_page_last 2571
_journal_paper_doi 10.1039/c6dt04307k
_journal_volume 46
_journal_year 2017
_chemical_formula_moiety 'C24 H34 Au N6 S2, N O3'
_chemical_formula_sum 'C24 H34 Au N7 O3 S2'
_chemical_formula_weight 729.67
_chemical_name_common '[Au(Hdamp)(L4)]NO3'
_space_group_crystal_system monoclinic
_space_group_IT_number 14
_space_group_name_Hall '-P 2ybc'
_space_group_name_H-M_alt 'P 1 21/c 1'
_symmetry_space_group_name_Hall '-P 2ybc'
_symmetry_space_group_name_H-M 'P 1 21/c 1'
_atom_sites_solution_hydrogens geom
_atom_sites_solution_primary direct
_atom_sites_solution_secondary difmap
_audit_creation_method SHELXL-2014
_audit_update_record
;
2016-11-13 deposited with the CCDC.
2017-01-25 downloaded from the CCDC.
;
_cell_angle_alpha 90
_cell_angle_beta 100.992(3)
_cell_angle_gamma 90
_cell_formula_units_Z 4
_cell_length_a 21.9160(12)
_cell_length_b 11.0800(6)
_cell_length_c 12.3745(8)
_cell_measurement_reflns_used 6756
_cell_measurement_temperature 296(2)
_cell_measurement_theta_max 23.81
_cell_measurement_theta_min 2.55
_cell_volume 2949.8(3)
_computing_cell_refinement 'Bruker SAINT'
_computing_data_collection 'Bruker APEX2'
_computing_data_reduction 'Bruker SAINT'
_computing_molecular_graphics 'Ortep-3 for Windows (Farrugia, 1997)'
_computing_publication_material 'WinGX publication routines (Farrugia, 1999)'
_computing_structure_refinement 'SHELXL-2014 (Sheldrick, 2014)'
_computing_structure_solution 'SHELXS-97 (Sheldrick, 2008)'
_diffrn_ambient_temperature 296(2)
_diffrn_measured_fraction_theta_full 0.996
_diffrn_measured_fraction_theta_max 0.995
_diffrn_measurement_device_type 'Bruker APEX-II CCD'
_diffrn_measurement_method '\f and \w scans'
_diffrn_radiation_type MoK\a
_diffrn_radiation_wavelength 0.71073
_diffrn_reflns_av_R_equivalents 0.0452
_diffrn_reflns_av_unetI/netI 0.0479
_diffrn_reflns_Laue_measured_fraction_full 0.996
_diffrn_reflns_Laue_measured_fraction_max 0.995
_diffrn_reflns_limit_h_max 26
_diffrn_reflns_limit_h_min -26
_diffrn_reflns_limit_k_max 13
_diffrn_reflns_limit_k_min -13
_diffrn_reflns_limit_l_max 14
_diffrn_reflns_limit_l_min -13
_diffrn_reflns_number 27112
_diffrn_reflns_point_group_measured_fraction_full 0.996
_diffrn_reflns_point_group_measured_fraction_max 0.995
_diffrn_reflns_theta_full 25.242
_diffrn_reflns_theta_max 25.389
_diffrn_reflns_theta_min 1.893
_diffrn_source 'fine-focus sealed tube'
_exptl_absorpt_coefficient_mu 5.166
_exptl_absorpt_correction_T_max 0.7452
_exptl_absorpt_correction_T_min 0.6557
_exptl_absorpt_correction_type multi-scan
_exptl_absorpt_process_details 'SADABS 2008/1'
_exptl_crystal_colour yellow
_exptl_crystal_density_diffrn 1.643
_exptl_crystal_description block
_exptl_crystal_F_000 1448
_exptl_crystal_size_max 0.100
_exptl_crystal_size_mid 0.030
_exptl_crystal_size_min 0.010
_refine_diff_density_max 2.906
_refine_diff_density_min -1.230
_refine_diff_density_rms 0.176
_refine_ls_extinction_method none
_refine_ls_goodness_of_fit_ref 1.066
_refine_ls_hydrogen_treatment constr
_refine_ls_matrix_type full
_refine_ls_number_parameters 327
_refine_ls_number_reflns 5403
_refine_ls_number_restraints 12
_refine_ls_restrained_S_all 1.065
_refine_ls_R_factor_all 0.0766
_refine_ls_R_factor_gt 0.0506
_refine_ls_shift/su_max 0.003
_refine_ls_shift/su_mean 0.000
_refine_ls_structure_factor_coef Fsqd
_refine_ls_weighting_details 'w=1/[\s^2^(Fo^2^)+(0.0821P)^2^+7.3421P] where P=(Fo^2^+2Fc^2^)/3'
_refine_ls_weighting_scheme calc
_refine_ls_wR_factor_gt 0.1346
_refine_ls_wR_factor_ref 0.1532
_reflns_Friedel_coverage 0.000
_reflns_number_gt 3976
_reflns_number_total 5403
_reflns_threshold_expression 'I > 2\s(I)'
_cod_data_source_file c6dt04307k2.cif
_cod_data_source_block AudampL4-nitrate
_cod_depositor_comments 'Adding full bibliography for 7041829--7041831.cif.'
_cod_database_code 7041831
_shelx_space_group_comment
;
The symmetry employed for this shelxl refinement is uniquely defined
by the following loop, which should always be used as a source of
symmetry information in preference to the above space-group names.
They are only intended as comments.
;
_shelx_estimated_absorpt_t_min 0.626
_shelx_estimated_absorpt_t_max 0.950
_shelxl_version_number 2014-1

loop_
_space_group_symop_operation_xyz
'x, y, z'
'-x, y+1/2, -z+1/2'
'-x, -y, -z'
'x, -y-1/2, z-1/2'

loop_
_atom_site_label
_atom_site_type_symbol
_atom_site_fract_x
_atom_site_fract_y
_atom_site_fract_z
_atom_site_U_iso_or_equiv
_atom_site_adp_type
_atom_site_occupancy
_atom_site_site_symmetry_order
_atom_site_calc_flag
_atom_site_refinement_flags_posn
_atom_site_refinement_flags_adp
Au1 Au 0.27034(2) 0.26226(3) 0.57536(3) 0.04658(16) Uani 1 1 d . .
C62 C 0.0534(7) 0.3315(19) 0.6894(14) 0.138(7) Uani 1 1 d . U
H62A H 0.0706 0.2645 0.7342 0.207 Uiso 1 1 calc R U
H62B H 0.0092 0.3216 0.6684 0.207 Uiso 1 1 calc R U
H62C H 0.0623 0.4050 0.7304 0.207 Uiso 1 1 calc R U
S1 S 0.23546(13) 0.1017(2) 0.4658(3) 0.0667(7) Uani 1 1 d . .
S2 S 0.30377(12) 0.4284(2) 0.6787(2) 0.0600(7) Uani 1 1 d . .
N1 N 0.3165(4) -0.0285(6) 0.6223(7) 0.0537(19) Uani 1 1 d . .
N2 N 0.3345(3) 0.1709(6) 0.6906(6) 0.0464(18) Uani 1 1 d . .
N3 N 0.3688(4) 0.2354(6) 0.7781(8) 0.052(2) Uani 1 1 d . .
C2 C 0.3504(4) 0.0575(8) 0.6820(7) 0.046(2) Uani 1 1 d . .
N4 N 0.3895(4) 0.4162(7) 0.8630(8) 0.065(2) Uani 1 1 d . .
C21 C 0.4092(4) 0.0119(7) 0.7541(8) 0.049(2) Uani 1 1 d . .
N5 N 0.2406(4) -0.1302(7) 0.5112(7) 0.067(2) Uani 1 1 d . .
C14 C 0.2113(4) 0.3642(8) 0.4645(8) 0.049(2) Uani 1 1 d . .
C1 C 0.2674(4) -0.0247(8) 0.5438(9) 0.053(2) Uani 1 1 d . .
C3 C 0.3574(4) 0.3501(8) 0.7801(8) 0.051(2) Uani 1 1 d . .
C41 C 0.4373(6) 0.3592(11) 0.9408(10) 0.096(4) Uani 1 1 d . .
H41A H 0.4439 0.2788 0.9164 0.144 Uiso 1 1 calc R U
H41B H 0.4252 0.3559 1.0113 0.144 Uiso 1 1 calc R U
H41C H 0.4751 0.4046 0.9469 0.144 Uiso 1 1 calc R U
C42 C 0.3799(5) 0.5448(9) 0.8749(11) 0.079(3) Uani 1 1 d . .
H42A H 0.3971 0.5878 0.8203 0.119 Uiso 1 1 calc R U
H42B H 0.4002 0.5703 0.9470 0.119 Uiso 1 1 calc R U
H42C H 0.3362 0.5612 0.8653 0.119 Uiso 1 1 calc R U
C26 C 0.4097(6) -0.0977(9) 0.8043(11) 0.082(4) Uani 1 1 d . .
H26 H 0.3738 -0.1442 0.7933 0.099 Uiso 1 1 calc R U
C25 C 0.4640(6) -0.1413(10) 0.8724(13) 0.103(5) Uani 1 1 d . .
H25 H 0.4626 -0.2122 0.9121 0.124 Uiso 1 1 calc R U
C24 C 0.5174(7) -0.0812(12) 0.8802(11) 0.095(4) Uani 1 1 d . .
H24 H 0.5535 -0.1130 0.9223 0.114 Uiso 1 1 calc R U
C23 C 0.5196(5) 0.0264(11) 0.8272(10) 0.077(3) Uani 1 1 d . .
H23 H 0.5568 0.0684 0.8332 0.092 Uiso 1 1 calc R U
C22 C 0.4652(4) 0.0719(9) 0.7642(8) 0.059(3) Uani 1 1 d . .
H22 H 0.4665 0.1449 0.7277 0.070 Uiso 1 1 calc R U
C19 C 0.1565(4) 0.4168(10) 0.4865(10) 0.072(3) Uani 1 1 d . .
C18 C 0.1229(5) 0.4923(11) 0.4081(11) 0.083(4) Uani 1 1 d . .
H18 H 0.0865 0.5269 0.4223 0.099 Uiso 1 1 calc R U
C17 C 0.1404(5) 0.5180(9) 0.3119(9) 0.068(3) Uani 1 1 d . .
H17 H 0.1158 0.5663 0.2595 0.082 Uiso 1 1 calc R U
C16 C 0.1952(5) 0.4712(12) 0.2936(10) 0.084(4) Uani 1 1 d . .
H16 H 0.2089 0.4904 0.2291 0.101 Uiso 1 1 calc R U
C15 C 0.2299(5) 0.3970(10) 0.3686(9) 0.068(3) Uani 1 1 d . .
H15 H 0.2674 0.3675 0.3546 0.082 Uiso 1 1 calc R U
C20 C 0.1367(5) 0.4082(12) 0.6017(11) 0.091(4) Uani 1 1 d . .
H20A H 0.1697 0.3711 0.6547 0.109 Uiso 1 1 calc R U
H20B H 0.1293 0.4884 0.6278 0.109 Uiso 1 1 calc R U
N6 N 0.0807(4) 0.3366(10) 0.5913(9) 0.087(3) Uani 1 1 d . .
H6 H 0.0497 0.3739 0.5333 0.104 Uiso 1 1 calc R U
C61 C 0.0892(9) 0.2062(18) 0.5556(19) 0.152(8) Uani 1 1 d . .
H61A H 0.1015 0.2061 0.4851 0.228 Uiso 1 1 calc R U
H61B H 0.0507 0.1631 0.5504 0.228 Uiso 1 1 calc R U
H61C H 0.1207 0.1676 0.6088 0.228 Uiso 1 1 calc R U
O1 O 0.0241(4) 0.6037(10) 0.5668(9) 0.105(3) Uani 1 1 d . .
N7 N 0.0455(7) 0.6844(17) 0.6321(13) 0.124(5) Uani 1 1 d . .
O2 O 0.0907(11) 0.6733(18) 0.6948(17) 0.305(15) Uani 1 1 d . U
O3 O 0.0244(9) 0.7782(15) 0.6306(15) 0.171(6) Uani 1 1 d . .
C51 C 0.2607(11) -0.2418(12) 0.5659(17) 0.151(7) Uani 1 1 d . .
H51A H 0.2264 -0.2985 0.5566 0.182 Uiso 1 1 calc R U
H51B H 0.2747 -0.2277 0.6440 0.182 Uiso 1 1 calc R U
C53 C 0.1855(6) -0.1417(15) 0.4192(14) 0.120(4) Uani 1 1 d . .
H53A H 0.1876 -0.0791 0.3653 0.144 Uiso 1 1 calc R U
H53B H 0.1874 -0.2190 0.3833 0.144 Uiso 1 1 calc R U
C52 C 0.3139(10) -0.2940(14) 0.5162(16) 0.151(7) Uani 1 1 d . .
H52A H 0.3281 -0.3680 0.5530 0.227 Uiso 1 1 calc R U
H52B H 0.3476 -0.2372 0.5252 0.227 Uiso 1 1 calc R U
H52C H 0.2995 -0.3095 0.4392 0.227 Uiso 1 1 calc R U
C54 C 0.1263(6) -0.1322(14) 0.4559(14) 0.120(4) Uani 1 1 d . .
H54A H 0.0929 -0.1401 0.3937 0.181 Uiso 1 1 calc R U
H54B H 0.1237 -0.0552 0.4901 0.181 Uiso 1 1 calc R U
H54C H 0.1234 -0.1952 0.5079 0.181 Uiso 1 1 calc R U

loop_
_atom_site_aniso_label
_atom_site_aniso_U_11
_atom_site_aniso_U_22
_atom_site_aniso_U_33
_atom_site_aniso_U_23
_atom_site_aniso_U_13
_atom_site_aniso_U_12
Au1 0.0398(2) 0.0501(2) 0.0491(3) 0.00823(15) 0.00644(16) 0.00802(14)
C62 0.096(11) 0.218(19) 0.114(14) 0.068(14) 0.056(10) 0.029(12)
S1 0.0759(18) 0.0645(15) 0.0527(17) -0.0068(13) -0.0050(14) 0.0127(13)
S2 0.0575(15) 0.0430(12) 0.0718(19) 0.0055(11) -0.0070(13) 0.0054(10)
N1 0.058(5) 0.046(4) 0.055(6) 0.002(4) 0.007(4) 0.001(3)
N2 0.044(4) 0.042(4) 0.052(5) 0.006(3) 0.004(4) 0.003(3)
N3 0.047(5) 0.040(4) 0.064(6) 0.003(3) -0.004(4) 0.001(3)
C2 0.051(5) 0.054(5) 0.036(5) 0.002(4) 0.017(4) 0.005(4)
N4 0.072(5) 0.047(4) 0.070(6) -0.007(4) -0.005(5) -0.006(4)
C21 0.059(6) 0.043(5) 0.043(6) 0.005(4) 0.003(5) 0.009(4)
N5 0.076(6) 0.061(5) 0.063(6) -0.002(4) 0.007(5) -0.011(4)
C14 0.040(5) 0.061(5) 0.043(6) 0.006(4) 0.005(4) 0.003(4)
C1 0.051(6) 0.054(5) 0.057(7) -0.004(4) 0.017(5) 0.000(4)
C3 0.043(5) 0.054(5) 0.054(7) 0.005(4) 0.007(5) 0.003(4)
C41 0.106(9) 0.080(8) 0.076(9) -0.008(6) -0.049(8) 0.001(7)
C42 0.083(8) 0.055(6) 0.098(10) -0.013(6) 0.012(7) -0.011(5)
C26 0.086(8) 0.053(6) 0.094(10) 0.013(6) -0.017(7) -0.004(5)
C25 0.088(9) 0.052(6) 0.152(14) 0.038(7) -0.023(9) 0.011(6)
C24 0.103(10) 0.088(9) 0.086(11) 0.011(7) -0.003(8) 0.033(8)
C23 0.050(6) 0.094(8) 0.083(10) -0.002(7) 0.006(6) 0.007(6)
C22 0.047(5) 0.072(6) 0.055(7) 0.013(5) 0.006(5) 0.014(5)
C19 0.051(6) 0.099(8) 0.069(8) 0.039(6) 0.022(5) 0.022(5)
C18 0.070(7) 0.104(9) 0.079(9) 0.032(7) 0.023(7) 0.039(6)
C17 0.087(8) 0.062(6) 0.050(7) 0.017(5) -0.001(6) 0.013(5)
C16 0.072(8) 0.117(10) 0.063(9) 0.040(7) 0.016(6) 0.011(7)
C15 0.063(7) 0.092(8) 0.054(7) 0.022(6) 0.022(5) 0.015(6)
C20 0.054(7) 0.119(10) 0.094(11) 0.028(8) 0.002(7) 0.029(7)
N6 0.056(6) 0.112(8) 0.098(9) 0.053(7) 0.029(6) 0.032(5)
C61 0.133(16) 0.164(18) 0.17(2) 0.028(16) 0.057(15) 0.019(14)
O1 0.087(6) 0.122(8) 0.096(8) -0.016(6) -0.008(5) 0.011(5)
N7 0.111(11) 0.159(15) 0.094(11) -0.045(11) -0.006(9) 0.031(11)
O2 0.33(2) 0.231(19) 0.25(2) -0.084(17) -0.21(2) 0.079(18)
O3 0.182(15) 0.170(14) 0.164(16) -0.069(12) 0.039(11) -0.005(11)
C51 0.227(18) 0.070(7) 0.133(13) 0.007(7) -0.027(12) 0.011(8)
C53 0.091(7) 0.119(8) 0.144(11) -0.020(7) 0.004(7) -0.023(7)
C52 0.227(18) 0.070(7) 0.133(13) 0.007(7) -0.027(12) 0.011(8)
C54 0.091(7) 0.119(8) 0.144(11) -0.020(7) 0.004(7) -0.023(7)

loop_
_atom_type_symbol
_atom_type_description
_atom_type_scat_dispersion_real
_atom_type_scat_dispersion_imag
_atom_type_scat_source
C C 0.0033 0.0016 'International Tables Vol C Tables 4.2.6.8 and 6.1.1.4'
H H 0.0000 0.0000 'International Tables Vol C Tables 4.2.6.8 and 6.1.1.4'
N N 0.0061 0.0033 'International Tables Vol C Tables 4.2.6.8 and 6.1.1.4'
O O 0.0106 0.0060 'International Tables Vol C Tables 4.2.6.8 and 6.1.1.4'
S S 0.1246 0.1234 'International Tables Vol C Tables 4.2.6.8 and 6.1.1.4'
Au Au -2.0133 8.8022 'International Tables Vol C Tables 4.2.6.8 and 6.1.1.4'

loop_
_geom_angle_atom_site_label_1
_geom_angle_atom_site_label_2
_geom_angle_atom_site_label_3
_geom_angle
C14 Au1 N2 175.5(3)
C14 Au1 S1 86.2(3)
N2 Au1 S1 97.8(2)
C14 Au1 S2 91.4(3)
N2 Au1 S2 84.5(2)
S1 Au1 S2 177.49(10)
N6 C62 H62A 109.5
N6 C62 H62B 109.5
H62A C62 H62B 109.5
N6 C62 H62C 109.5
H62A C62 H62C 109.5
H62B C62 H62C 109.5
C1 S1 Au1 103.9(3)
C3 S2 Au1 95.7(3)
C1 N1 C2 132.8(8)
C2 N2 N3 116.2(7)
C2 N2 Au1 124.6(6)
N3 N2 Au1 118.8(5)
C3 N3 N2 116.1(7)
N2 C2 N1 126.6(8)
N2 C2 C21 118.8(8)
N1 C2 C21 114.2(7)
C3 N4 C41 118.9(8)
C3 N4 C42 123.2(9)
C41 N4 C42 117.8(9)
C26 C21 C22 117.2(9)
C26 C21 C2 120.0(9)
C22 C21 C2 122.5(8)
C1 N5 C51 122.2(11)
C1 N5 C53 123.2(10)
C51 N5 C53 114.5(12)
C15 C14 C19 117.5(9)
C15 C14 Au1 118.1(7)
C19 C14 Au1 123.8(7)
N1 C1 N5 116.7(9)
N1 C1 S1 128.0(7)
N5 C1 S1 115.0(8)
N3 C3 N4 118.3(9)
N3 C3 S2 124.8(8)
N4 C3 S2 116.9(7)
N4 C41 H41A 109.5
N4 C41 H41B 109.5
H41A C41 H41B 109.5
N4 C41 H41C 109.5
H41A C41 H41C 109.5
H41B C41 H41C 109.5
N4 C42 H42A 109.5
N4 C42 H42B 109.5
H42A C42 H42B 109.5
N4 C42 H42C 109.5
H42A C42 H42C 109.5
H42B C42 H42C 109.5
C21 C26 C25 120.8(11)
C21 C26 H26 119.6
C25 C26 H26 119.6
C24 C25 C26 120.1(11)
C24 C25 H25 119.9
C26 C25 H25 119.9
C25 C24 C23 120.8(12)
C25 C24 H24 119.6
C23 C24 H24 119.6
C24 C23 C22 118.7(11)
C24 C23 H23 120.6
C22 C23 H23 120.6
C21 C22 C23 122.0(10)
C21 C22 H22 119.0
C23 C22 H22 119.0
C18 C19 C14 118.4(10)
C18 C19 C20 118.1(9)
C14 C19 C20 122.9(9)
C17 C18 C19 122.9(10)
C17 C18 H18 118.5
C19 C18 H18 118.5
C18 C17 C16 118.2(10)
C18 C17 H17 120.9
C16 C17 H17 120.9
C15 C16 C17 120.9(11)
C15 C16 H16 119.6
C17 C16 H16 119.6
C16 C15 C14 121.9(10)
C16 C15 H15 119.1
C14 C15 H15 119.1
N6 C20 C19 109.3(11)
N6 C20 H20A 109.8
C19 C20 H20A 109.8
N6 C20 H20B 109.8
C19 C20 H20B 109.8
H20A C20 H20B 108.3
C20 N6 C62 115.1(13)
C20 N6 C61 113.2(11)
C62 N6 C61 107.2(13)
C20 N6 H6 106.9
C62 N6 H6 106.9
C61 N6 H6 106.9
N6 C61 H61A 109.5
N6 C61 H61B 109.5
H61A C61 H61B 109.5
N6 C61 H61C 109.5
H61A C61 H61C 109.5
H61B C61 H61C 109.5
O2 N7 O3 114(2)
O2 N7 O1 122.5(19)
O3 N7 O1 123.3(17)
N5 C51 C52 108.9(17)
N5 C51 H51A 109.9
C52 C51 H51A 109.9
N5 C51 H51B 109.9
C52 C51 H51B 109.9
H51A C51 H51B 108.3
C54 C53 N5 113.2(14)
C54 C53 H53A 108.9
N5 C53 H53A 108.9
C54 C53 H53B 108.9
N5 C53 H53B 108.9
H53A C53 H53B 107.8
C51 C52 H52A 109.5
C51 C52 H52B 109.5
H52A C52 H52B 109.5
C51 C52 H52C 109.5
H52A C52 H52C 109.5
H52B C52 H52C 109.5
C53 C54 H54A 109.5
C53 C54 H54B 109.5
H54A C54 H54B 109.5
C53 C54 H54C 109.5
H54A C54 H54C 109.5
H54B C54 H54C 109.5

loop_
_geom_bond_atom_site_label_1
_geom_bond_atom_site_label_2
_geom_bond_distance
Au1 C14 2.039(9)
Au1 N2 2.067(7)
Au1 S1 2.278(3)
Au1 S2 2.281(3)
C62 N6 1.453(16)
C62 H62A 0.9600
C62 H62B 0.9600
C62 H62C 0.9600
S1 C1 1.769(10)
S2 C3 1.775(9)
N1 C1 1.305(11)
N1 C2 1.340(11)
N2 C2 1.314(10)
N2 N3 1.391(11)
N3 C3 1.296(10)
C2 C21 1.508(12)
N4 C3 1.344(12)
N4 C41 1.428(12)
N4 C42 1.452(12)
C21 C26 1.363(13)
C21 C22 1.380(12)
N5 C1 1.335(12)
N5 C51 1.438(16)
N5 C53 1.499(15)
C14 C15 1.377(14)
C14 C19 1.406(13)
C41 H41A 0.9600
C41 H41B 0.9600
C41 H41C 0.9600
C42 H42A 0.9600
C42 H42B 0.9600
C42 H42C 0.9600
C26 C25 1.405(15)
C26 H26 0.9300
C25 C24 1.333(17)
C25 H25 0.9300
C24 C23 1.367(16)
C24 H24 0.9300
C23 C22 1.389(13)
C23 H23 0.9300
C22 H22 0.9300
C19 C18 1.382(14)
C19 C20 1.571(16)
C18 C17 1.348(15)
C18 H18 0.9300
C17 C16 1.366(15)
C17 H17 0.9300
C16 C15 1.359(14)
C16 H16 0.9300
C15 H15 0.9300
C20 N6 1.446(15)
C20 H20A 0.9700
C20 H20B 0.9700
N6 C61 1.53(2)
N6 H6 0.9800
C61 H61A 0.9600
C61 H61B 0.9600
C61 H61C 0.9600
O1 N7 1.237(16)
N7 O2 1.142(17)
N7 O3 1.136(19)
C51 C52 1.53(3)
C51 H51A 0.9700
C51 H51B 0.9700
C53 C54 1.458(19)
C53 H53A 0.9700
C53 H53B 0.9700
C52 H52A 0.9600
C52 H52B 0.9600
C52 H52C 0.9600
C54 H54A 0.9600
C54 H54B 0.9600
C54 H54C 0.9600

loop_
_geom_hbond_atom_site_label_D
_geom_hbond_atom_site_label_H
_geom_hbond_atom_site_label_A
_geom_hbond_distance_DH
_geom_hbond_distance_HA
_geom_hbond_distance_DA
_geom_hbond_angle_DHA
_geom_hbond_site_symmetry_A
N6 H6 O1 0.98 1.86 2.797(13) 159.7 3_566

loop_
_geom_torsion_atom_site_label_1
_geom_torsion_atom_site_label_2
_geom_torsion_atom_site_label_3
_geom_torsion_atom_site_label_4
_geom_torsion
C2 N2 N3 C3 173.2(8)
Au1 N2 N3 C3 0.0(11)
N3 N2 C2 N1 163.5(9)
Au1 N2 C2 N1 -23.8(13)
N3 N2 C2 C21 -9.3(12)
Au1 N2 C2 C21 163.4(6)
C1 N1 C2 N2 15.0(17)
C1 N1 C2 C21 -171.8(10)
N2 C2 C21 C26 136.8(11)
N1 C2 C21 C26 -37.0(13)
N2 C2 C21 C22 -49.3(13)
N1 C2 C21 C22 137.0(9)
C2 N1 C1 N5 -171.9(9)
C2 N1 C1 S1 14.2(16)
C51 N5 C1 N1 5.7(18)
C53 N5 C1 N1 -177.6(10)
C51 N5 C1 S1 -179.7(13)
C53 N5 C1 S1 -3.0(14)
Au1 S1 C1 N1 -23.4(10)
Au1 S1 C1 N5 162.7(7)
N2 N3 C3 N4 -180.0(8)
N2 N3 C3 S2 -1.9(13)
C41 N4 C3 N3 4.2(15)
C42 N4 C3 N3 -178.9(10)
C41 N4 C3 S2 -174.1(9)
C42 N4 C3 S2 2.8(14)
Au1 S2 C3 N3 2.4(9)
Au1 S2 C3 N4 -179.5(7)
C22 C21 C26 C25 6.2(18)
C2 C21 C26 C25 -179.5(11)
C21 C26 C25 C24 -7(2)
C26 C25 C24 C23 4(2)
C25 C24 C23 C22 0(2)
C26 C21 C22 C23 -3.1(16)
C2 C21 C22 C23 -177.3(9)
C24 C23 C22 C21 0.2(18)
C15 C14 C19 C18 3.7(16)
Au1 C14 C19 C18 174.7(9)
C15 C14 C19 C20 -167.7(11)
Au1 C14 C19 C20 3.3(16)
C14 C19 C18 C17 0(2)
C20 C19 C18 C17 171.5(12)
C19 C18 C17 C16 -3(2)
C18 C17 C16 C15 2.5(19)
C17 C16 C15 C14 1(2)
C19 C14 C15 C16 -4.2(17)
Au1 C14 C15 C16 -175.7(10)
C18 C19 C20 N6 74.9(14)
C14 C19 C20 N6 -113.6(11)
C19 C20 N6 C62 -173.9(11)
C19 C20 N6 C61 62.2(14)
C1 N5 C51 C52 -86.8(17)
C53 N5 C51 C52 96.3(17)
C1 N5 C53 C54 -89.5(16)
C51 N5 C53 C54 87.4(18)
